data_2224100
loop_
_publ_author_name
'Nielsen, Anne'
'McKenzie, Christine J.'
'Bond, Andrew D.'

_publ_section_title
;
 2-Carbamylpyridinium tetrachloridoferrate(III)
;
_journal_coeditor_code ZQ2012
_journal_issue 11
_journal_name_full 'Acta Crystallographica Section E'
_journal_page_first m1359
_journal_paper_doi 10.1107/S1600536809040148
_journal_volume 65
_journal_year 2009
_chemical_formula_iupac '(C6 H7 N2 O) [Fe Cl4]'
_chemical_formula_moiety 'C6 H7 N2 O +, Cl4 Fe -'
_chemical_formula_sum 'C6 H7 Cl4 Fe N2 O'
_chemical_formula_weight 320.79
_chemical_name_systematic
;
2-Carbamylpyridinium tetrachloridoferrate(III)
;
_space_group_IT_number 14
_symmetry_cell_setting monoclinic
_symmetry_space_group_name_Hall '-P 2yn'
_symmetry_space_group_name_H-M 'P 1 21/n 1'
_atom_sites_solution_hydrogens geom
_atom_sites_solution_primary direct
_atom_sites_solution_secondary difmap
_cell_angle_alpha 90.00
_cell_angle_beta 93.853(2)
_cell_angle_gamma 90.00
_cell_formula_units_Z 4
_cell_length_a 13.5252(8)
_cell_length_b 6.1704(3)
_cell_length_c 14.1165(7)
_cell_measurement_reflns_used 8949
_cell_measurement_temperature 180(2)
_cell_measurement_theta_max 28.1
_cell_measurement_theta_min 2.2
_cell_volume 1175.44(11)
_computing_cell_refinement 'SAINT (Bruker, 2003)'
_computing_data_collection 'APEX2 (Bruker, 2004)'
_computing_data_reduction 'SAINT (Bruker, 2003)'
_computing_molecular_graphics 'SHELXTL (Sheldrick, 2008)'
_computing_publication_material 'SHELXTL (Sheldrick, 2008)'
_computing_structure_refinement 'SHELXTL (Sheldrick, 2008)'
_computing_structure_solution 'SHELXTL (Sheldrick, 2008)'
_diffrn_ambient_temperature 180(2)
_diffrn_measured_fraction_theta_full 0.963
_diffrn_measured_fraction_theta_max 0.963
_diffrn_measurement_device_type 'Bruker--Nonius X8 APEXII CCD'
_diffrn_measurement_method 'Thin-slice \w and \f'
_diffrn_radiation_monochromator graphite
_diffrn_radiation_source 'fine-focus sealed tube'
_diffrn_radiation_type MoK\a
_diffrn_radiation_wavelength 0.71073
_diffrn_reflns_av_R_equivalents 0.024
_diffrn_reflns_av_sigmaI/netI 0.019
_diffrn_reflns_limit_h_max 15
_diffrn_reflns_limit_h_min -17
_diffrn_reflns_limit_k_max 8
_diffrn_reflns_limit_k_min -7
_diffrn_reflns_limit_l_max 18
_diffrn_reflns_limit_l_min -16
_diffrn_reflns_number 15093
_diffrn_reflns_theta_full 28.3
_diffrn_reflns_theta_max 28.3
_diffrn_reflns_theta_min 3.6
_diffrn_standards_number 0
_exptl_absorpt_coefficient_mu 2.160
_exptl_absorpt_correction_T_max 0.672
_exptl_absorpt_correction_T_min 0.484
_exptl_absorpt_correction_type multi-scan
_exptl_absorpt_process_details '(SADABS; Sheldrick, 2003)'
_exptl_crystal_colour yellow
_exptl_crystal_density_diffrn 1.813
_exptl_crystal_density_method 'not measured'
_exptl_crystal_description block
_exptl_crystal_F_000 636
_exptl_crystal_size_max 0.40
_exptl_crystal_size_mid 0.30
_exptl_crystal_size_min 0.20
_refine_diff_density_max 0.26
_refine_diff_density_min -0.23
_refine_ls_extinction_method none
_refine_ls_goodness_of_fit_ref 1.05
_refine_ls_hydrogen_treatment mixed
_refine_ls_matrix_type full
_refine_ls_number_parameters 140
_refine_ls_number_reflns 2808
_refine_ls_number_restraints 2
_refine_ls_restrained_S_all 1.05
_refine_ls_R_factor_all 0.025
_refine_ls_R_factor_gt 0.020
_refine_ls_shift/su_max 0.002
_refine_ls_shift/su_mean 0.000
_refine_ls_structure_factor_coef Fsqd
_refine_ls_weighting_details 'w=1/[\s^2^(Fo^2^)+(0.0236P)^2^+0.2718P] where P=(Fo^2^+2Fc^2^)/3'
_refine_ls_weighting_scheme calc
_refine_ls_wR_factor_gt 0.048
_refine_ls_wR_factor_ref 0.049
_reflns_number_gt 2420
_reflns_number_total 2808
_reflns_threshold_expression I>2\s(I)
_cod_data_source_file zq2012.cif
_cod_data_source_block I
_cod_original_sg_symbol_H-M 'P 21/n'
_cod_database_code 2224100
_cod_database_fobs_code 2224100

loop_
_symmetry_equiv_pos_as_xyz
'x, y, z'
'-x+1/2, y+1/2, -z+1/2'
'-x, -y, -z'
'x-1/2, -y-1/2, z-1/2'

loop_
_atom_site_type_symbol
_atom_site_label
_atom_site_fract_x
_atom_site_fract_y
_atom_site_fract_z
_atom_site_U_iso_or_equiv
_atom_site_adp_type
_atom_site_calc_flag
_atom_site_refinement_flags
_atom_site_occupancy
_atom_site_disorder_assembly
_atom_site_disorder_group
O O1 0.68522(7) 1.05039(17) 0.72326(8) 0.0328(2) Uani d . 1 . .
N N1 0.62577(9) 0.68301(19) 0.79936(8) 0.0223(2) Uani d . 1 . .
H H1 0.6851(13) 0.703(3) 0.7851(11) 0.029(4) Uiso d . 1 . .
N N2 0.53208(10) 1.1233(2) 0.65734(10) 0.0332(3) Uani d D 1 . .
H H21 0.5522(13) 1.219(3) 0.6233(12) 0.044(5) Uiso d D 1 . .
H H22 0.4739(11) 1.081(3) 0.6457(13) 0.045(5) Uiso d D 1 . .
C C1 0.59653(10) 1.0119(2) 0.71214(10) 0.0236(3) Uani d . 1 . .
C C2 0.55609(10) 0.8255(2) 0.76671(9) 0.0201(3) Uani d . 1 . .
C C3 0.45980(10) 0.7950(2) 0.78930(9) 0.0229(3) Uani d . 1 . .
H H3A 0.4095 0.8939 0.7674 0.027 Uiso calc R 1 . .
C C4 0.43698(10) 0.6185(2) 0.84436(10) 0.0251(3) Uani d . 1 . .
H H4A 0.3707 0.5966 0.8608 0.030 Uiso calc R 1 . .
C C5 0.51019(11) 0.4743(2) 0.87552(10) 0.0279(3) Uani d . 1 . .
H H5A 0.4948 0.3523 0.9128 0.034 Uiso calc R 1 . .
C C6 0.60612(11) 0.5101(2) 0.85165(10) 0.0266(3) Uani d . 1 . .
H H6A 0.6576 0.4128 0.8722 0.032 Uiso calc R 1 . .
Fe Fe1 0.283137(14) 0.53471(3) 0.540664(13) 0.02141(7) Uani d . 1 . .
Cl Cl1 0.38209(3) 0.39866(6) 0.43917(3) 0.04193(11) Uani d . 1 . .
Cl Cl2 0.30476(3) 0.37620(6) 0.67908(2) 0.02817(9) Uani d . 1 . .
Cl Cl3 0.31100(3) 0.88308(6) 0.55199(3) 0.03815(10) Uani d . 1 . .
Cl Cl4 0.12782(3) 0.49004(7) 0.48904(3) 0.03714(10) Uani d . 1 . .

loop_
_atom_site_aniso_label
_atom_site_aniso_U_11
_atom_site_aniso_U_22
_atom_site_aniso_U_33
_atom_site_aniso_U_12
_atom_site_aniso_U_13
_atom_site_aniso_U_23
O1 0.0187(5) 0.0355(6) 0.0441(6) -0.0075(4) 0.0024(5) 0.0018(5)
N1 0.0161(6) 0.0268(6) 0.0242(6) -0.0002(5) 0.0030(5) -0.0048(5)
N2 0.0235(7) 0.0325(7) 0.0440(8) -0.0003(6) 0.0041(6) 0.0106(6)
C1 0.0208(7) 0.0231(7) 0.0276(7) -0.0014(5) 0.0058(6) -0.0055(6)
C2 0.0186(6) 0.0224(6) 0.0194(6) -0.0013(5) 0.0007(5) -0.0066(5)
C3 0.0181(7) 0.0290(7) 0.0212(7) -0.0001(5) -0.0002(5) -0.0062(6)
C4 0.0195(7) 0.0341(8) 0.0221(7) -0.0061(6) 0.0048(6) -0.0083(6)
C5 0.0337(8) 0.0273(7) 0.0232(7) -0.0047(6) 0.0050(6) -0.0023(6)
C6 0.0286(8) 0.0259(7) 0.0250(7) 0.0032(6) -0.0001(6) -0.0015(6)
Fe1 0.02269(12) 0.01900(10) 0.02251(11) -0.00276(7) 0.00133(8) -0.00228(8)
Cl1 0.0585(3) 0.03076(19) 0.0393(2) 0.00053(18) 0.0235(2) -0.00672(16)
Cl2 0.03014(19) 0.03054(18) 0.02317(18) -0.00099(14) -0.00311(14) -0.00080(14)
Cl3 0.0468(2) 0.01959(17) 0.0481(2) -0.00492(15) 0.00358(19) -0.00486(16)
Cl4 0.0283(2) 0.0439(2) 0.0376(2) -0.00929(16) -0.00973(16) 0.01353(17)

loop_
_atom_type_symbol
_atom_type_description
_atom_type_scat_dispersion_real
_atom_type_scat_dispersion_imag
_atom_type_scat_source
C C 0.0033 0.0016 'International Tables Vol C Tables 4.2.6.8 and 6.1.1.4'
H H 0.0000 0.0000 'International Tables Vol C Tables 4.2.6.8 and 6.1.1.4'
N N 0.0061 0.0033 'International Tables Vol C Tables 4.2.6.8 and 6.1.1.4'
O O 0.0106 0.0060 'International Tables Vol C Tables 4.2.6.8 and 6.1.1.4'
Cl Cl 0.1484 0.1585 'International Tables Vol C Tables 4.2.6.8 and 6.1.1.4'
Fe Fe 0.3463 0.8444 'International Tables Vol C Tables 4.2.6.8 and 6.1.1.4'

loop_
_geom_angle_atom_site_label_1
_geom_angle_atom_site_label_2
_geom_angle_atom_site_label_3
_geom_angle_site_symmetry_1
_geom_angle_site_symmetry_3
_geom_angle
_geom_angle_publ_flag
C6 N1 C2 . . 123.39(13) n
C6 N1 H1 . . 118.4(11) n
C2 N1 H1 . . 118.2(11) n
C1 N2 H21 . . 119.2(13) n
C1 N2 H22 . . 121.9(13) n
H21 N2 H22 . . 117.1(19) n
O1 C1 N2 . . 125.32(14) n
O1 C1 C2 . . 117.99(13) n
N2 C1 C2 . . 116.68(12) n
N1 C2 C3 . . 118.90(13) n
N1 C2 C1 . . 113.78(12) n
C3 C2 C1 . . 127.24(12) n
C2 C3 C4 . . 119.22(13) n
C2 C3 H3A . . 120.4 n
C4 C3 H3A . . 120.4 n
C5 C4 C3 . . 120.23(13) n
C5 C4 H4A . . 119.9 n
C3 C4 H4A . . 119.9 n
C6 C5 C4 . . 119.00(13) n
C6 C5 H5A . . 120.5 n
C4 C5 H5A . . 120.5 n
N1 C6 C5 . . 119.25(14) n
N1 C6 H6A . . 120.4 n
C5 C6 H6A . . 120.4 n
Cl3 Fe1 Cl2 . . 111.243(17) n
Cl3 Fe1 Cl1 . . 108.329(17) n
Cl2 Fe1 Cl1 . . 111.207(17) n
Cl3 Fe1 Cl4 . . 107.713(18) n
Cl2 Fe1 Cl4 . . 107.946(16) n
Cl1 Fe1 Cl4 . . 110.350(19) n

loop_
_geom_bond_atom_site_label_1
_geom_bond_atom_site_label_2
_geom_bond_site_symmetry_2
_geom_bond_distance
_geom_bond_publ_flag
O1 C1 . 1.2225(17) n
N1 C6 . 1.3341(19) n
N1 C2 . 1.3473(18) n
N1 H1 . 0.85(2) n
N2 C1 . 1.319(2) n
N2 H21 . 0.820(10) n
N2 H22 . 0.840(10) n
C1 C2 . 1.5073(19) n
C2 C3 . 1.3744(18) n
C3 C4 . 1.385(2) n
C3 H3A . 0.950 n
C4 C5 . 1.381(2) n
C4 H4A . 0.950 n
C5 C6 . 1.380(2) n
C5 H5A . 0.950 n
C6 H6A . 0.950 n
Fe1 Cl3 . 2.1863(4) n
Fe1 Cl2 . 2.1870(4) n
Fe1 Cl1 . 2.1923(4) n
Fe1 Cl4 . 2.1941(4) n

loop_
_geom_hbond_atom_site_label_D
_geom_hbond_atom_site_label_H
_geom_hbond_atom_site_label_A
_geom_hbond_site_symmetry_A
_geom_hbond_distance_DH
_geom_hbond_distance_HA
_geom_hbond_distance_DA
_geom_hbond_angle_DHA
_geom_hbond_publ_flag
N1 H1 O1 2_646 0.85(2) 2.00(2) 2.7234(16) 142(2) y
N2 H22 Cl3 . 0.840(10) 2.78(2) 3.5710(15) 160(2) y
N2 H21 Cl1 3_676 0.820(10) 2.69(2) 3.4811(14) 163(2) y

loop_
_geom_torsion_atom_site_label_1
_geom_torsion_atom_site_label_2
_geom_torsion_atom_site_label_3
_geom_torsion_atom_site_label_4
_geom_torsion_site_symmetry_1
_geom_torsion_site_symmetry_2
_geom_torsion_site_symmetry_3
_geom_torsion_site_symmetry_4
_geom_torsion
_geom_torsion_publ_flag
C6 N1 C2 C3 . . . . 1.15(19) n
C6 N1 C2 C1 . . . . 178.00(12) n
O1 C1 C2 N1 . . . . -19.00(18) n
N2 C1 C2 N1 . . . . 162.32(12) n
O1 C1 C2 C3 . . . . 157.53(14) n
N2 C1 C2 C3 . . . . -21.1(2) n
N1 C2 C3 C4 . . . . -0.38(19) n
C1 C2 C3 C4 . . . . -176.75(13) n
C2 C3 C4 C5 . . . . -0.5(2) n
C3 C4 C5 C6 . . . . 0.6(2) n
C2 N1 C6 C5 . . . . -1.0(2) n
C4 C5 C6 N1 . . . . 0.1(2) n
